data_7049832
loop_
_publ_author_name
'Furfari, Samantha K.'
'Leech, Matthew C.'
'Trathen, Nicola'
'Levis, Madeleine C.'
'Crossley, Ian R.'

_publ_section_title
;
 Cyaphide-alkynyl complexes: metal-ligand conjugation and the influence of
 remote substituents.
;
_journal_issue 23
_journal_name_full 'Dalton transactions (Cambridge, England : 2003)'
_journal_page_first 8131
_journal_page_last 8143
_journal_paper_doi 10.1039/c9dt01071h
_journal_volume 48
_journal_year 2019
_chemical_formula_moiety 'C65 H64 P5 Ru Si, F6 P, C H2 Cl2'
_chemical_formula_sum 'C66 H66 Cl2 F6 P6 Ru Si'
_chemical_formula_weight 1359.06
_space_group_crystal_system orthorhombic
_space_group_IT_number 19
_space_group_name_Hall 'P 2ac 2ab'
_space_group_name_H-M_alt 'P 21 21 21'
_symmetry_space_group_name_Hall 'P 2ac 2ab'
_symmetry_space_group_name_H-M 'P 21 21 21'
_atom_sites_solution_hydrogens geom
_atom_sites_solution_primary dual
_audit_creation_date 2019-04-14
_audit_creation_method
;
Olex2 1.2
(compiled 2018.05.29 svn.r3508 for OlexSys, GUI svn.r5506)
;
_audit_update_record
;
2019-04-15 deposited with the CCDC.    2019-04-24 downloaded from the CCDC.
;
_cell_angle_alpha 90
_cell_angle_beta 90
_cell_angle_gamma 90
_cell_formula_units_Z 4
_cell_length_a 13.5338(4)
_cell_length_b 16.2852(4)
_cell_length_c 28.7574(8)
_cell_measurement_reflns_used 6431
_cell_measurement_temperature 173(2)
_cell_measurement_theta_max 71.1300
_cell_measurement_theta_min 4.0910
_cell_volume 6338.1(3)
_computing_cell_refinement 'CrysAlisPro 1.171.38.44a (Rigaku OD, 2015)'
_computing_data_collection 'CrysAlisPro 1.171.38.44a (Rigaku OD, 2015)'
_computing_data_reduction 'CrysAlisPro 1.171.38.44a (Rigaku OD, 2015)'
_computing_molecular_graphics 'Olex2 (Dolomanov et al., 2009)'
_computing_publication_material 'Olex2 (Dolomanov et al., 2009)'
_computing_structure_refinement 'ShelXL (Sheldrick, 2015)'
_computing_structure_solution 'ShelXT (Sheldrick, 2015)'
_diffrn_ambient_temperature 173.15
_diffrn_detector 'CCD plate'
_diffrn_detector_area_resol_mean 16.1033
_diffrn_detector_type Eos
_diffrn_measured_fraction_theta_full 0.992
_diffrn_measured_fraction_theta_max 0.971
_diffrn_measurement_details
;
List of Runs (angles in degrees, time in seconds):

  # Type    Start    End  Width  t~exp~   \w     \q     \k     \f   Frames
#--------------------------------------------------------------------------
  1  \w     35.00 109.00   1.00   50.00    --   36.88 178.00-120.00   74
  2  \w     18.00 106.00   1.00   50.00    --   36.88  38.00 -30.00   88
  3  \w     89.00 174.00   1.00  220.00    --  107.00  61.00  90.00   85
  4  \w     41.00  84.00   1.00  220.00    --  107.00 -95.00-150.00   43
  5  \w     38.00  78.00   1.00  220.00    --  107.00 -95.00  60.00   40
  6  \w     44.00  87.00   1.00  220.00    --  107.00 -45.00-180.00   43
  7  \w     79.00 144.00   1.00  220.00    --  107.00 111.00 -60.00   65
;
_diffrn_measurement_device 'four-circle diffractometer'
_diffrn_measurement_device_type 'Xcalibur, Eos, Gemini ultra'
_diffrn_measurement_method '\w scans'
_diffrn_orient_matrix_type 'CrysAlisPro convention (1999,Acta A55,543-557)'
_diffrn_orient_matrix_UB_11 -0.0441246000
_diffrn_orient_matrix_UB_12 0.0114498000
_diffrn_orient_matrix_UB_13 -0.0489319000
_diffrn_orient_matrix_UB_21 -0.0017184000
_diffrn_orient_matrix_UB_22 0.0937691000
_diffrn_orient_matrix_UB_23 0.0074434000
_diffrn_orient_matrix_UB_31 0.1048097000
_diffrn_orient_matrix_UB_32 0.0062754000
_diffrn_orient_matrix_UB_33 -0.0205371000
_diffrn_radiation_monochromator mirror
_diffrn_radiation_probe x-ray
_diffrn_radiation_type CuK\a
_diffrn_radiation_wavelength 1.54184
_diffrn_reflns_av_R_equivalents 0.0520
_diffrn_reflns_av_unetI/netI 0.0881
_diffrn_reflns_Laue_measured_fraction_full 0.992
_diffrn_reflns_Laue_measured_fraction_max 0.971
_diffrn_reflns_limit_h_max 16
_diffrn_reflns_limit_h_min -10
_diffrn_reflns_limit_k_max 16
_diffrn_reflns_limit_k_min -19
_diffrn_reflns_limit_l_max 34
_diffrn_reflns_limit_l_min -31
_diffrn_reflns_number 13496
_diffrn_reflns_point_group_measured_fraction_full 0.892
_diffrn_reflns_point_group_measured_fraction_max 0.862
_diffrn_reflns_theta_full 67.684
_diffrn_reflns_theta_max 71.267
_diffrn_reflns_theta_min 3.609
_diffrn_source 'fine-focus sealed X-ray tube'
_diffrn_source_type 'Enhance Ultra (Cu) X-ray Source'
_exptl_absorpt_coefficient_mu 4.872
_exptl_absorpt_correction_T_max 1.00000
_exptl_absorpt_correction_T_min 0.75413
_exptl_absorpt_correction_type multi-scan
_exptl_absorpt_process_details
;
CrysAlisPro 1.171.38.44a (Rigaku Oxford Diffraction, 2015)
Empirical absorption correction using spherical harmonics,
 implemented in SCALE3 ABSPACK scaling algorithm.
;
_exptl_crystal_colour 'translucent light yellow'
_exptl_crystal_density_diffrn 1.424
_exptl_crystal_description block
_exptl_crystal_F_000 2792
_exptl_crystal_size_max 0.2
_exptl_crystal_size_mid 0.1
_exptl_crystal_size_min 0.08
_refine_diff_density_max 1.346
_refine_diff_density_min -1.571
_refine_diff_density_rms 0.108
_refine_ls_abs_structure_details
;
 Flack x determined using 2716 quotients [(I+)-(I-)]/[(I+)+(I-)]
 (Parsons, Flack and Wagner, Acta Cryst. B69 (2013) 249-259).
;
_refine_ls_abs_structure_Flack -0.009(12)
_refine_ls_extinction_method none
_refine_ls_goodness_of_fit_ref 1.118
_refine_ls_hydrogen_treatment constr
_refine_ls_matrix_type full
_refine_ls_number_parameters 743
_refine_ls_number_reflns 10598
_refine_ls_number_restraints 0
_refine_ls_restrained_S_all 1.118
_refine_ls_R_factor_all 0.0707
_refine_ls_R_factor_gt 0.0575
_refine_ls_shift/su_max 0.001
_refine_ls_shift/su_mean 0.000
_refine_ls_structure_factor_coef Fsqd
_refine_ls_weighting_details 'w=1/[\s^2^(Fo^2^)+(0.0934P)^2^] where P=(Fo^2^+2Fc^2^)/3'
_refine_ls_weighting_scheme calc
_refine_ls_wR_factor_gt 0.1594
_refine_ls_wR_factor_ref 0.1763
_reflns_Friedel_coverage 0.613
_reflns_Friedel_fraction_full 0.770
_reflns_Friedel_fraction_max 0.729
_reflns_number_gt 8576
_reflns_number_total 10598
_reflns_threshold_expression 'I > 2\s(I)'
_cod_data_source_file c9dt01071h3.cif
_cod_data_source_block skf_2070
_cod_depositor_comments 'Adding full bibliography for 7049832--7049836.cif.'
_cod_database_code 7049832
_shelx_shelxl_version_number 2016/6
_chemical_oxdiff_formula C66H65Si1P6F6Ru1
_shelx_space_group_comment
;
The symmetry employed for this shelxl refinement is uniquely defined
by the following loop, which should always be used as a source of
symmetry information in preference to the above space-group names.
They are only intended as comments.
;
_reflns_odcompleteness_completeness 99.11
_reflns_odcompleteness_iscentric 1
_reflns_odcompleteness_theta 66.97
_olex2_refinement_description
;
1. Fixed Uiso
 At 1.2 times of:
  All C(H) groups, All C(H,H) groups
 At 1.5 times of:
  All C(H,H,H) groups
2.a Secondary CH2 refined with riding coordinates:
 C40(H40A,H40B), C41(H41A,H41B), C14(H14A,H14B), C15(H15A,H15B), C66(H66A,H66B)
2.b Aromatic/amide H refined with riding coordinates:
 C21(H21), C47(H47), C58(H58), C59(H59), C55(H55), C46(H46), C61(H61),
 C65(H65), C56(H56), C49(H49), C20(H20), C53(H53), C17(H17), C57(H57), C39(H39),
  C29(H29), C24(H24), C62(H62), C31(H31), C50(H50), C18(H18), C38(H38),
 C23(H23), C36(H36), C44(H44), C45(H45), C37(H37), C8(H8), C52(H52), C43(H43),
 C35(H35), C51(H51), C64(H64), C63(H63), C30(H30), C25(H25), C33(H33), C7(H7),
 C32(H32), C19(H19), C4(H4), C27(H27), C26(H26), C5(H5)
2.c Idealised Me refined as rotating group:
 C9(H9A,H9B,H9C), C11(H11A,H11B,H11C), C12(H12A,H12B,H12C), C13(H13A,H13B,H13C)
;
_olex2_submission_special_instructions 'No special instructions were received'
_oxdiff_exptl_absorpt_empirical_details
;
Empirical correction (ABSPACK) includes:
- Absorption correction using spherical harmonics
- Frame scaling
;
_oxdiff_exptl_absorpt_empirical_full_max 1.744
_oxdiff_exptl_absorpt_empirical_full_min 0.777

loop_
_space_group_symop_operation_xyz
'x, y, z'
'-x+1/2, -y, z+1/2'
'-x, y+1/2, -z+1/2'
'x+1/2, -y+1/2, -z'

loop_
_atom_site_label
_atom_site_type_symbol
_atom_site_fract_x
_atom_site_fract_y
_atom_site_fract_z
_atom_site_U_iso_or_equiv
_atom_site_adp_type
_atom_site_occupancy
_atom_site_site_symmetry_order
_atom_site_calc_flag
_atom_site_refinement_flags_posn
Ru1 Ru 0.30382(5) 0.58101(4) 0.62684(2) 0.02369(17) Uani 1 1 d .
P5 P 0.35725(18) 0.69366(16) 0.57951(8) 0.0255(5) Uani 1 1 d .
P4 P 0.14217(18) 0.62202(16) 0.59839(8) 0.0260(5) Uani 1 1 d .
P3 P 0.25642(19) 0.48361(17) 0.68637(8) 0.0273(5) Uani 1 1 d .
P1 P 0.3103(2) 0.48555(16) 0.56968(9) 0.0312(5) Uani 1 1 d .
P2 P 0.46728(18) 0.54086(17) 0.65084(9) 0.0286(5) Uani 1 1 d .
P6 P 0.2071(3) 1.01029(19) 0.61515(10) 0.0429(7) Uani 1 1 d .
Si1 Si 0.3082(4) 0.3544(2) 0.47956(13) 0.0588(10) Uani 1 1 d .
Cl1 Cl 0.5758(4) 1.0840(4) 0.6704(2) 0.1054(18) Uani 1 1 d .
Cl2 Cl 0.4899(6) 1.2101(5) 0.6088(3) 0.143(3) Uani 1 1 d .
F4 F 0.1161(7) 1.0511(6) 0.5888(3) 0.072(3) Uani 1 1 d .
F2 F 0.1801(9) 1.0634(6) 0.6588(3) 0.090(4) Uani 1 1 d .
F6 F 0.1386(7) 0.9390(5) 0.6320(4) 0.075(3) Uani 1 1 d .
F1 F 0.2950(7) 0.9699(6) 0.6440(4) 0.083(3) Uani 1 1 d .
C40 C 0.1621(7) 0.7130(6) 0.5604(4) 0.031(2) Uani 1 1 d .
H40A H 0.171653 0.694651 0.527895 0.037 Uiso 1 1 calc R
H40B H 0.102887 0.748647 0.561380 0.037 Uiso 1 1 calc R
C1 C 0.2875(7) 0.6681(6) 0.6766(3) 0.029(2) Uani 1 1 d .
C48 C 0.0728(8) 0.5539(8) 0.5607(4) 0.037(3) Uani 1 1 d .
F5 F 0.2347(12) 0.9578(6) 0.5715(4) 0.117(5) Uani 1 1 d .
C54 C 0.3878(7) 0.6750(6) 0.5187(4) 0.031(2) Uani 1 1 d .
F3 F 0.2763(7) 1.0812(7) 0.5970(5) 0.108(5) Uani 1 1 d .
C21 C 0.6381(7) 0.5890(8) 0.6034(4) 0.038(2) Uani 1 1 d .
H21 H 0.640896 0.633308 0.624895 0.046 Uiso 1 1 calc R
C47 C 0.0538(8) 0.7351(7) 0.6588(3) 0.034(2) Uani 1 1 d .
H47 H 0.109267 0.768853 0.652144 0.041 Uiso 1 1 calc R
C16 C 0.5652(7) 0.5297(7) 0.6075(4) 0.033(2) Uani 1 1 d .
C60 C 0.4556(9) 0.7649(8) 0.5971(4) 0.038(2) Uani 1 1 d .
C58 C 0.3861(9) 0.7084(8) 0.4373(4) 0.042(3) Uani 1 1 d .
H58 H 0.363928 0.743128 0.412872 0.050 Uiso 1 1 calc R
C59 C 0.3585(8) 0.7251(8) 0.4823(3) 0.035(2) Uani 1 1 d .
H59 H 0.318580 0.771811 0.488557 0.042 Uiso 1 1 calc R
C28 C 0.1936(8) 0.5125(6) 0.7403(3) 0.0301(19) Uani 1 1 d .
C55 C 0.4486(9) 0.6079(7) 0.5083(4) 0.035(2) Uani 1 1 d .
H55 H 0.469239 0.572047 0.532485 0.042 Uiso 1 1 calc R
C41 C 0.2503(8) 0.7610(6) 0.5757(4) 0.033(2) Uani 1 1 d .
H41A H 0.237308 0.786205 0.606425 0.039 Uiso 1 1 calc R
H41B H 0.263651 0.805668 0.553176 0.039 Uiso 1 1 calc R
C34 C 0.1849(9) 0.3909(6) 0.6708(3) 0.033(2) Uani 1 1 d .
C46 C -0.0188(9) 0.7628(9) 0.6892(4) 0.045(3) Uani 1 1 d .
H46 H -0.011590 0.814584 0.704011 0.054 Uiso 1 1 calc R
C61 C 0.5457(8) 0.7668(7) 0.5745(4) 0.038(2) Uani 1 1 d .
H61 H 0.559197 0.728982 0.550109 0.046 Uiso 1 1 calc R
C65 C 0.4362(9) 0.8192(8) 0.6334(4) 0.044(3) Uani 1 1 d .
H65 H 0.374859 0.816989 0.649422 0.053 Uiso 1 1 calc R
C42 C 0.0457(7) 0.6571(7) 0.6380(3) 0.032(2) Uani 1 1 d .
C56 C 0.4794(9) 0.5931(8) 0.4625(4) 0.039(3) Uani 1 1 d .
H56 H 0.523582 0.549239 0.456101 0.047 Uiso 1 1 calc R
C22 C 0.5342(8) 0.5924(8) 0.6978(3) 0.035(2) Uani 1 1 d .
C49 C 0.0679(9) 0.4690(8) 0.5692(4) 0.044(3) Uani 1 1 d .
H49 H 0.103505 0.446673 0.594770 0.052 Uiso 1 1 calc R
C20 C 0.7079(9) 0.5834(10) 0.5673(4) 0.054(3) Uani 1 1 d .
H20 H 0.757381 0.624414 0.564285 0.065 Uiso 1 1 calc R
C53 C 0.0190(8) 0.5829(9) 0.5228(4) 0.042(2) Uani 1 1 d .
H53 H 0.018820 0.640179 0.516534 0.050 Uiso 1 1 calc R
C17 C 0.5650(9) 0.4614(8) 0.5768(4) 0.042(3) Uani 1 1 d .
H17 H 0.517960 0.418628 0.580392 0.050 Uiso 1 1 calc R
C57 C 0.4455(8) 0.6420(7) 0.4269(4) 0.039(3) Uani 1 1 d .
H57 H 0.462885 0.630208 0.395615 0.047 Uiso 1 1 calc R
C3 C 0.2533(9) 0.7710(8) 0.7444(4) 0.040(3) Uani 1 1 d .
C39 C 0.0889(9) 0.3785(8) 0.6873(4) 0.040(3) Uani 1 1 d .
H39 H 0.058394 0.418430 0.706647 0.048 Uiso 1 1 calc R
C29 C 0.2074(9) 0.4653(8) 0.7800(4) 0.042(3) Uani 1 1 d .
H29 H 0.255198 0.422596 0.779871 0.051 Uiso 1 1 calc R
C14 C 0.4525(7) 0.4362(6) 0.6731(4) 0.032(2) Uani 1 1 d .
H14A H 0.434380 0.398506 0.647496 0.039 Uiso 1 1 calc R
H14B H 0.515169 0.416886 0.687071 0.039 Uiso 1 1 calc R
C15 C 0.3713(8) 0.4375(8) 0.7096(4) 0.042(3) Uani 1 1 d .
H15A H 0.393880 0.469570 0.736883 0.050 Uiso 1 1 calc R
H15B H 0.357671 0.380751 0.720081 0.050 Uiso 1 1 calc R
C24 C 0.6670(9) 0.5911(11) 0.7533(4) 0.059(4) Uani 1 1 d .
H24 H 0.719035 0.562732 0.768659 0.070 Uiso 1 1 calc R
C62 C 0.6160(8) 0.8239(9) 0.5874(5) 0.049(3) Uani 1 1 d .
H62 H 0.677358 0.824962 0.571384 0.059 Uiso 1 1 calc R
C31 C 0.0818(10) 0.5403(10) 0.8205(4) 0.054(4) Uani 1 1 d .
H31 H 0.043827 0.549789 0.847742 0.065 Uiso 1 1 calc R
C50 C 0.0128(9) 0.4173(9) 0.5415(4) 0.046(3) Uani 1 1 d .
H50 H 0.009156 0.360388 0.548609 0.056 Uiso 1 1 calc R
C18 C 0.6344(11) 0.4581(10) 0.5415(5) 0.055(4) Uani 1 1 d .
H18 H 0.634107 0.413516 0.520191 0.065 Uiso 1 1 calc R
C38 C 0.0392(9) 0.3086(8) 0.6753(5) 0.045(3) Uani 1 1 d .
H38 H -0.026031 0.300799 0.686626 0.054 Uiso 1 1 calc R
C23 C 0.6121(9) 0.5521(9) 0.7194(4) 0.046(3) Uani 1 1 d .
H23 H 0.627673 0.497292 0.710857 0.055 Uiso 1 1 calc R
C6 C 0.2129(10) 0.8682(9) 0.8234(4) 0.050(3) Uani 1 1 d .
C36 C 0.1761(10) 0.2609(7) 0.6308(4) 0.045(3) Uani 1 1 d .
H36 H 0.205960 0.221004 0.611210 0.054 Uiso 1 1 calc R
C44 C -0.1102(11) 0.6394(11) 0.6766(5) 0.065(4) Uani 1 1 d .
H44 H -0.166480 0.605998 0.682397 0.078 Uiso 1 1 calc R
C45 C -0.1023(10) 0.7150(11) 0.6980(5) 0.060(4) Uani 1 1 d .
H45 H -0.152624 0.734106 0.718333 0.072 Uiso 1 1 calc R
C37 C 0.0808(10) 0.2487(8) 0.6473(4) 0.046(3) Uani 1 1 d .
H37 H 0.044910 0.200440 0.639451 0.055 Uiso 1 1 calc R
C8 C 0.2138(9) 0.8503(7) 0.7405(4) 0.042(3) Uani 1 1 d .
H8 H 0.200139 0.872077 0.710564 0.051 Uiso 1 1 calc R
C2 C 0.2710(9) 0.7180(8) 0.7062(4) 0.040(3) Uani 1 1 d .
C52 C -0.0340(10) 0.5314(10) 0.4940(4) 0.054(3) Uani 1 1 d .
H52 H -0.068078 0.553342 0.467871 0.065 Uiso 1 1 calc R
C43 C -0.0370(9) 0.6115(9) 0.6468(4) 0.047(3) Uani 1 1 d .
H43 H -0.044550 0.559623 0.632118 0.056 Uiso 1 1 calc R
C35 C 0.2274(8) 0.3306(7) 0.6429(4) 0.037(2) Uani 1 1 d .
H35 H 0.293056 0.337778 0.631982 0.044 Uiso 1 1 calc R
C51 C -0.0377(10) 0.4481(9) 0.5029(5) 0.052(3) Uani 1 1 d .
H51 H -0.073981 0.412444 0.483170 0.062 Uiso 1 1 calc R
C64 C 0.5087(10) 0.8776(8) 0.6462(5) 0.052(3) Uani 1 1 d .
H64 H 0.495668 0.915443 0.670636 0.062 Uiso 1 1 calc R
C63 C 0.6000(9) 0.8797(8) 0.6229(5) 0.051(3) Uani 1 1 d .
H63 H 0.649438 0.918353 0.631229 0.061 Uiso 1 1 calc R
C10 C 0.3139(10) 0.4217(9) 0.5314(4) 0.053(3) Uani 1 1 d .
C30 C 0.1524(10) 0.4796(10) 0.8196(4) 0.054(3) Uani 1 1 d .
H30 H 0.163452 0.447147 0.846576 0.065 Uiso 1 1 calc R
C25 C 0.6459(11) 0.6717(11) 0.7649(5) 0.061(4) Uani 1 1 d .
H25 H 0.683708 0.698955 0.788019 0.073 Uiso 1 1 calc R
C33 C 0.1226(9) 0.5742(9) 0.7411(4) 0.046(3) Uani 1 1 d .
H33 H 0.111885 0.607321 0.714360 0.056 Uiso 1 1 calc R
C7 C 0.1944(11) 0.8974(7) 0.7795(5) 0.049(3) Uani 1 1 d .
H7 H 0.167884 0.951047 0.775829 0.059 Uiso 1 1 calc R
C32 C 0.0671(11) 0.5872(10) 0.7814(4) 0.055(3) Uani 1 1 d .
H32 H 0.018348 0.629101 0.781708 0.066 Uiso 1 1 calc R
C9 C 0.1869(11) 0.9186(11) 0.8659(5) 0.074(5) Uani 1 1 d .
H9A H 0.221190 0.971509 0.864534 0.111 Uiso 1 1 calc GR
H9B H 0.207240 0.888982 0.894023 0.111 Uiso 1 1 calc GR
H9C H 0.115349 0.927872 0.866790 0.111 Uiso 1 1 calc GR
C19 C 0.7053(10) 0.5207(11) 0.5372(4) 0.061(4) Uani 1 1 d .
H19 H 0.751997 0.518516 0.512520 0.074 Uiso 1 1 calc R
C4 C 0.2731(13) 0.7428(12) 0.7889(5) 0.077(6) Uani 1 1 d .
H4 H 0.301298 0.689871 0.792878 0.092 Uiso 1 1 calc R
C27 C 0.5137(10) 0.6718(8) 0.7096(5) 0.050(3) Uani 1 1 d .
H27 H 0.460400 0.699763 0.695022 0.060 Uiso 1 1 calc R
C26 C 0.5710(12) 0.7120(11) 0.7431(7) 0.077(5) Uani 1 1 d .
H26 H 0.557563 0.767708 0.750590 0.092 Uiso 1 1 calc R
C5 C 0.2529(14) 0.7901(11) 0.8276(5) 0.076(5) Uani 1 1 d .
H5 H 0.266634 0.768752 0.857658 0.091 Uiso 1 1 calc R
C11 C 0.4339(16) 0.3214(14) 0.4642(8) 0.114(10) Uani 1 1 d .
H11A H 0.472180 0.368900 0.453631 0.171 Uiso 1 1 calc GR
H11B H 0.430626 0.280439 0.439318 0.171 Uiso 1 1 calc GR
H11C H 0.465800 0.297236 0.491590 0.171 Uiso 1 1 calc GR
C12 C 0.253(2) 0.4174(17) 0.4332(6) 0.127(9) Uani 1 1 d .
H12A H 0.189233 0.439539 0.443929 0.190 Uiso 1 1 calc GR
H12B H 0.241698 0.383350 0.405527 0.190 Uiso 1 1 calc GR
H12C H 0.297139 0.462771 0.425358 0.190 Uiso 1 1 calc GR
C66 C 0.491(2) 1.1079(13) 0.6289(8) 0.108(8) Uani 1 1 d .
H66A H 0.424959 1.094920 0.641275 0.129 Uiso 1 1 calc R
H66B H 0.502843 1.071575 0.601838 0.129 Uiso 1 1 calc R
C13 C 0.2307(17) 0.2626(12) 0.4921(7) 0.103(8) Uani 1 1 d .
H13A H 0.261571 0.230146 0.516833 0.155 Uiso 1 1 calc GR
H13B H 0.225061 0.228965 0.463906 0.155 Uiso 1 1 calc GR
H13C H 0.164828 0.280214 0.501999 0.155 Uiso 1 1 calc GR

loop_
_atom_site_aniso_label
_atom_site_aniso_U_11
_atom_site_aniso_U_22
_atom_site_aniso_U_33
_atom_site_aniso_U_23
_atom_site_aniso_U_13
_atom_site_aniso_U_12
Ru1 0.0227(3) 0.0294(3) 0.0190(3) 0.0011(3) 0.0022(3) 0.0014(3)
P5 0.0255(12) 0.0275(12) 0.0236(11) 0.0004(9) 0.0049(9) 0.0030(10)
P4 0.0211(11) 0.0358(13) 0.0210(10) 0.0022(10) 0.0016(9) 0.0023(10)
P3 0.0282(12) 0.0320(13) 0.0218(10) 0.0046(10) 0.0024(9) 0.0027(11)
P1 0.0325(12) 0.0332(13) 0.0280(11) -0.0062(10) 0.0039(11) 0.0016(12)
P2 0.0222(11) 0.0392(14) 0.0243(11) 0.0026(10) -0.0009(9) 0.0027(11)
P6 0.0465(16) 0.0383(15) 0.0438(16) -0.0024(12) -0.0074(13) 0.0041(14)
Si1 0.076(2) 0.057(2) 0.0429(18) -0.0224(16) 0.015(2) -0.011(2)
Cl1 0.101(4) 0.102(4) 0.113(4) -0.043(4) -0.010(3) -0.025(3)
Cl2 0.145(6) 0.112(5) 0.172(8) -0.015(5) 0.027(6) -0.005(5)
F4 0.079(6) 0.064(6) 0.072(6) 0.002(4) -0.041(5) 0.009(5)
F2 0.127(9) 0.083(7) 0.061(5) -0.037(5) -0.035(6) 0.031(7)
F6 0.077(6) 0.061(5) 0.089(7) 0.025(5) -0.012(5) -0.020(5)
F1 0.058(5) 0.082(6) 0.108(8) 0.015(6) -0.022(5) 0.020(5)
C40 0.032(5) 0.031(5) 0.030(5) 0.012(4) 0.004(4) 0.005(4)
C1 0.030(5) 0.023(4) 0.034(5) -0.018(4) 0.003(4) 0.010(4)
C48 0.024(5) 0.061(8) 0.025(5) 0.003(5) 0.007(4) 0.004(5)
F5 0.231(16) 0.065(6) 0.054(6) -0.001(5) 0.036(8) 0.044(8)
C54 0.024(5) 0.031(5) 0.038(5) 0.003(4) 0.002(4) -0.006(4)
F3 0.068(6) 0.062(6) 0.194(14) 0.041(8) 0.025(7) 0.002(5)
C21 0.030(5) 0.046(6) 0.038(5) 0.022(5) 0.005(4) -0.006(5)
C47 0.029(5) 0.049(7) 0.024(5) 0.002(4) 0.004(4) 0.003(5)
C16 0.028(5) 0.040(6) 0.030(5) 0.006(4) 0.000(4) 0.020(5)
C60 0.039(6) 0.042(6) 0.033(5) 0.011(5) 0.003(4) 0.000(5)
C58 0.039(6) 0.055(8) 0.030(5) 0.010(5) -0.002(5) 0.004(5)
C59 0.032(5) 0.051(7) 0.022(5) 0.015(5) 0.001(4) 0.001(5)
C28 0.029(5) 0.034(5) 0.027(4) 0.006(4) 0.000(4) -0.007(5)
C55 0.048(6) 0.027(5) 0.029(5) 0.000(4) 0.006(4) 0.007(5)
C41 0.040(6) 0.026(5) 0.033(5) 0.001(4) 0.009(5) -0.003(5)
C34 0.039(6) 0.035(5) 0.024(4) 0.008(4) 0.002(4) 0.009(5)
C46 0.048(7) 0.057(8) 0.030(5) -0.006(5) 0.003(5) 0.013(6)
C61 0.032(6) 0.040(6) 0.043(6) 0.005(5) 0.004(5) -0.005(5)
C65 0.047(6) 0.044(6) 0.040(6) -0.015(5) 0.008(5) -0.017(5)
C42 0.025(5) 0.053(7) 0.018(4) 0.001(4) 0.005(3) -0.001(5)
C56 0.050(6) 0.039(6) 0.028(5) 0.001(5) 0.007(4) -0.001(5)
C22 0.028(5) 0.050(7) 0.027(5) 0.003(5) -0.003(4) -0.005(5)
C49 0.043(6) 0.052(8) 0.037(6) -0.002(5) 0.000(5) -0.005(6)
C20 0.038(6) 0.084(10) 0.040(6) 0.024(7) 0.006(5) 0.000(8)
C53 0.035(6) 0.050(7) 0.040(6) -0.001(6) -0.005(4) 0.003(6)
C17 0.035(6) 0.050(7) 0.041(6) 0.000(5) 0.000(5) 0.016(5)
C57 0.036(6) 0.046(7) 0.035(6) -0.010(5) 0.001(5) -0.004(5)
C3 0.040(6) 0.044(7) 0.035(6) -0.006(5) -0.003(5) -0.001(5)
C39 0.034(6) 0.045(7) 0.040(6) 0.001(5) 0.001(5) 0.002(5)
C29 0.043(6) 0.050(7) 0.034(5) 0.011(5) 0.010(5) 0.003(6)
C14 0.027(5) 0.017(5) 0.053(6) 0.015(4) -0.002(4) -0.006(4)
C15 0.036(6) 0.066(9) 0.024(5) 0.016(5) -0.003(4) -0.007(6)
C24 0.042(7) 0.098(12) 0.036(6) -0.003(7) -0.012(5) 0.002(7)
C62 0.022(5) 0.064(9) 0.062(8) 0.003(7) 0.000(5) -0.012(5)
C31 0.054(8) 0.076(10) 0.032(6) 0.004(6) 0.024(6) 0.003(7)
C50 0.045(7) 0.043(7) 0.050(7) -0.012(6) 0.002(5) -0.016(6)
C18 0.054(8) 0.068(9) 0.042(7) -0.006(6) 0.010(6) 0.024(7)
C38 0.032(6) 0.054(8) 0.050(7) 0.004(6) 0.000(5) -0.011(6)
C23 0.042(6) 0.061(8) 0.035(6) -0.006(5) -0.007(5) 0.018(6)
C6 0.043(7) 0.066(9) 0.042(6) -0.022(6) 0.000(5) 0.001(6)
C36 0.066(8) 0.027(5) 0.042(6) 0.004(5) 0.009(6) 0.001(5)
C44 0.041(7) 0.097(13) 0.057(9) -0.012(9) 0.024(6) -0.020(8)
C45 0.040(7) 0.101(13) 0.039(7) -0.004(7) 0.021(5) 0.001(7)
C37 0.058(8) 0.040(7) 0.041(6) 0.001(5) -0.009(6) -0.008(6)
C8 0.048(7) 0.038(6) 0.040(6) -0.003(5) 0.009(5) -0.006(5)
C2 0.048(7) 0.040(6) 0.032(5) 0.002(5) -0.003(5) -0.002(5)
C52 0.048(7) 0.078(10) 0.037(6) -0.007(6) -0.010(5) -0.007(7)
C43 0.039(6) 0.059(8) 0.042(6) -0.007(6) 0.017(5) -0.007(6)
C35 0.039(6) 0.032(5) 0.040(6) 0.001(4) 0.006(4) -0.008(4)
C51 0.044(7) 0.068(9) 0.044(7) -0.014(6) -0.008(5) -0.010(6)
C64 0.057(8) 0.039(7) 0.059(8) -0.017(6) 0.000(6) -0.020(6)
C63 0.038(6) 0.049(7) 0.065(8) -0.004(7) -0.005(6) -0.014(5)
C10 0.053(7) 0.065(8) 0.040(6) 0.000(6) 0.006(5) -0.006(8)
C30 0.055(7) 0.077(10) 0.030(6) 0.022(6) 0.012(5) 0.005(7)
C25 0.047(7) 0.090(12) 0.046(7) -0.014(8) -0.010(6) -0.015(8)
C33 0.055(7) 0.051(7) 0.033(5) 0.012(5) 0.012(5) 0.011(6)
C7 0.058(7) 0.030(6) 0.058(7) -0.011(5) 0.008(7) -0.004(6)
C32 0.070(8) 0.058(8) 0.037(6) 0.000(6) 0.019(6) 0.020(8)
C9 0.054(8) 0.110(13) 0.058(8) -0.044(9) -0.002(7) -0.004(10)
C19 0.037(7) 0.104(12) 0.043(7) 0.024(8) 0.016(6) 0.013(8)
C4 0.095(13) 0.085(12) 0.050(8) -0.017(8) -0.025(8) 0.044(10)
C27 0.042(7) 0.045(7) 0.064(8) -0.009(6) -0.023(6) -0.008(6)
C26 0.065(10) 0.073(11) 0.091(13) -0.036(10) -0.033(9) 0.005(8)
C5 0.107(13) 0.094(12) 0.026(6) -0.022(7) -0.022(7) 0.041(11)
C11 0.098(15) 0.109(17) 0.14(2) -0.063(16) 0.068(15) -0.015(13)
C12 0.20(3) 0.14(2) 0.047(9) -0.005(13) -0.038(13) -0.01(2)
C66 0.16(2) 0.087(14) 0.072(12) -0.006(12) -0.001(15) -0.024(15)
C13 0.14(2) 0.076(13) 0.089(14) -0.037(11) 0.038(13) -0.043(13)

loop_
_atom_type_symbol
_atom_type_description
_atom_type_scat_dispersion_real
_atom_type_scat_dispersion_imag
_atom_type_scat_source
C C 0.0181 0.0091 'International Tables Vol C Tables 4.2.6.8 and 6.1.1.4'
H H 0.0000 0.0000 'International Tables Vol C Tables 4.2.6.8 and 6.1.1.4'
Cl Cl 0.3639 0.7018 'International Tables Vol C Tables 4.2.6.8 and 6.1.1.4'
F F 0.0727 0.0534 'International Tables Vol C Tables 4.2.6.8 and 6.1.1.4'
P P 0.2955 0.4335 'International Tables Vol C Tables 4.2.6.8 and 6.1.1.4'
Ru Ru 0.0552 3.2960 'International Tables Vol C Tables 4.2.6.8 and 6.1.1.4'
Si Si 0.2541 0.3302 'International Tables Vol C Tables 4.2.6.8 and 6.1.1.4'

loop_
_geom_angle_atom_site_label_1
_geom_angle_atom_site_label_2
_geom_angle_atom_site_label_3
_geom_angle
P5 Ru1 P4 82.53(9)
P5 Ru1 P3 169.59(9)
P5 Ru1 P2 95.36(9)
P3 Ru1 P4 100.35(9)
P1 Ru1 P5 95.83(9)
P1 Ru1 P4 88.82(10)
P1 Ru1 P3 94.24(9)
P1 Ru1 P2 89.19(10)
P2 Ru1 P4 176.94(9)
P2 Ru1 P3 82.11(9)
C1 Ru1 P5 84.2(3)
C1 Ru1 P4 87.0(3)
C1 Ru1 P3 86.0(3)
C1 Ru1 P1 175.8(3)
C1 Ru1 P2 95.0(3)
C54 P5 Ru1 119.1(3)
C54 P5 C60 101.9(5)
C60 P5 Ru1 123.1(4)
C41 P5 Ru1 104.8(3)
C41 P5 C54 102.9(5)
C41 P5 C60 102.2(5)
C40 P4 Ru1 106.6(3)
C48 P4 Ru1 120.0(4)
C48 P4 C40 102.2(5)
C48 P4 C42 101.1(5)
C42 P4 Ru1 121.4(3)
C42 P4 C40 102.8(5)
C28 P3 Ru1 123.6(3)
C28 P3 C34 99.9(5)
C28 P3 C15 100.8(5)
C34 P3 Ru1 120.2(3)
C34 P3 C15 101.3(5)
C15 P3 Ru1 107.4(4)
C10 P1 Ru1 179.6(6)
C16 P2 Ru1 119.8(3)
C16 P2 C14 103.0(5)
C22 P2 Ru1 122.8(4)
C22 P2 C16 100.9(5)
C22 P2 C14 102.9(5)
C14 P2 Ru1 104.6(3)
F4 P6 F1 177.0(6)
F2 P6 F4 88.3(5)
F2 P6 F1 89.1(6)
F2 P6 F3 89.9(7)
F6 P6 F4 89.9(5)
F6 P6 F2 91.3(6)
F6 P6 F1 88.5(5)
F6 P6 F5 89.1(7)
F6 P6 F3 178.7(8)
F5 P6 F4 91.8(7)
F5 P6 F2 179.5(8)
F5 P6 F1 90.8(7)
F5 P6 F3 89.6(7)
F3 P6 F4 89.8(6)
F3 P6 F1 91.8(6)
C10 Si1 C13 110.1(7)
C11 Si1 C10 109.2(8)
C11 Si1 C12 111.6(13)
C11 Si1 C13 109.4(11)
C12 Si1 C10 105.7(9)
C12 Si1 C13 110.9(12)
P4 C40 H40A 109.4
P4 C40 H40B 109.4
H40A C40 H40B 108.0
C41 C40 P4 111.1(7)
C41 C40 H40A 109.4
C41 C40 H40B 109.4
C2 C1 Ru1 175.3(10)
C49 C48 P4 121.4(9)
C53 C48 P4 122.1(10)
C53 C48 C49 116.5(12)
C59 C54 P5 124.2(9)
C59 C54 C55 117.7(10)
C55 C54 P5 118.0(8)
C16 C21 H21 120.2
C16 C21 C20 119.6(13)
C20 C21 H21 120.2
C46 C47 H47 119.8
C46 C47 C42 120.3(11)
C42 C47 H47 119.8
C21 C16 P2 120.2(9)
C21 C16 C17 119.6(10)
C17 C16 P2 120.1(9)
C61 C60 P5 121.5(10)
C61 C60 C65 120.4(11)
C65 C60 P5 118.1(9)
C59 C58 H58 119.4
C59 C58 C57 121.1(11)
C57 C58 H58 119.4
C54 C59 H59 119.4
C58 C59 C54 121.2(11)
C58 C59 H59 119.4
C29 C28 P3 119.5(9)
C29 C28 C33 118.7(10)
C33 C28 P3 121.3(8)
C54 C55 H55 119.7
C56 C55 C54 120.7(11)
C56 C55 H55 119.7
P5 C41 H41A 109.7
P5 C41 H41B 109.7
C40 C41 P5 109.7(7)
C40 C41 H41A 109.7
C40 C41 H41B 109.7
H41A C41 H41B 108.2
C39 C34 P3 121.5(9)
C35 C34 P3 119.9(9)
C35 C34 C39 118.6(11)
C47 C46 H46 119.8
C47 C46 C45 120.4(13)
C45 C46 H46 119.8
C60 C61 H61 120.2
C62 C61 C60 119.7(12)
C62 C61 H61 120.2
C60 C65 H65 120.3
C60 C65 C64 119.4(12)
C64 C65 H65 120.3
C47 C42 P4 119.5(8)
C43 C42 P4 122.2(9)
C43 C42 C47 118.3(10)
C55 C56 H56 120.0
C57 C56 C55 120.1(11)
C57 C56 H56 120.0
C23 C22 P2 119.4(10)
C27 C22 P2 121.1(9)
C27 C22 C23 119.3(11)
C48 C49 H49 119.2
C50 C49 C48 121.6(13)
C50 C49 H49 119.2
C21 C20 H20 119.7
C19 C20 C21 120.7(13)
C19 C20 H20 119.7
C48 C53 H53 118.8
C52 C53 C48 122.4(14)
C52 C53 H53 118.8
C16 C17 H17 120.5
C18 C17 C16 119.1(13)
C18 C17 H17 120.5
C58 C57 H57 120.4
C56 C57 C58 119.1(11)
C56 C57 H57 120.4
C8 C3 C2 124.3(11)
C4 C3 C8 116.9(12)
C4 C3 C2 118.8(13)
C34 C39 H39 120.3
C38 C39 C34 119.4(12)
C38 C39 H39 120.3
C28 C29 H29 119.6
C30 C29 C28 120.8(12)
C30 C29 H29 119.6
P2 C14 H14A 110.1
P2 C14 H14B 110.1
H14A C14 H14B 108.4
C15 C14 P2 107.9(8)
C15 C14 H14A 110.1
C15 C14 H14B 110.1
P3 C15 H15A 109.4
P3 C15 H15B 109.4
C14 C15 P3 111.3(7)
C14 C15 H15A 109.4
C14 C15 H15B 109.4
H15A C15 H15B 108.0
C23 C24 H24 120.2
C23 C24 C25 119.6(13)
C25 C24 H24 120.2
C61 C62 H62 118.9
C63 C62 C61 122.2(12)
C63 C62 H62 118.9
C30 C31 H31 120.5
C32 C31 H31 120.5
C32 C31 C30 119.0(11)
C49 C50 H50 119.9
C49 C50 C51 120.3(13)
C51 C50 H50 119.9
C17 C18 H18 120.0
C17 C18 C19 120.0(14)
C19 C18 H18 120.0
C39 C38 H38 118.8
C39 C38 C37 122.3(12)
C37 C38 H38 118.8
C22 C23 H23 119.7
C24 C23 C22 120.6(13)
C24 C23 H23 119.7
C7 C6 C9 120.8(13)
C7 C6 C5 118.0(11)
C5 C6 C9 121.2(13)
C37 C36 H36 120.0
C35 C36 H36 120.0
C35 C36 C37 120.1(12)
C45 C44 H44 119.6
C45 C44 C43 120.8(13)
C43 C44 H44 119.6
C46 C45 H45 120.7
C44 C45 C46 118.7(12)
C44 C45 H45 120.7
C38 C37 C36 118.3(12)
C38 C37 H37 120.8
C36 C37 H37 120.8
C3 C8 H8 119.4
C7 C8 C3 121.3(12)
C7 C8 H8 119.4
C1 C2 C3 174.4(13)
C53 C52 H52 119.9
C53 C52 C51 120.2(13)
C51 C52 H52 119.9
C42 C43 C44 121.5(13)
C42 C43 H43 119.2
C44 C43 H43 119.2
C34 C35 H35 119.4
C36 C35 C34 121.3(11)
C36 C35 H35 119.4
C50 C51 H51 120.5
C52 C51 C50 119.0(12)
C52 C51 H51 120.5
C65 C64 H64 120.0
C63 C64 C65 120.0(12)
C63 C64 H64 120.0
C62 C63 C64 118.3(11)
C62 C63 H63 120.8
C64 C63 H63 120.8
P1 C10 Si1 171.9(10)
C29 C30 H30 119.7
C31 C30 C29 120.7(11)
C31 C30 H30 119.7
C24 C25 H25 120.0
C26 C25 C24 120.1(13)
C26 C25 H25 120.0
C28 C33 H33 120.2
C28 C33 C32 119.6(11)
C32 C33 H33 120.2
C6 C7 C8 121.2(12)
C6 C7 H7 119.4
C8 C7 H7 119.4
C31 C32 C33 121.2(13)
C31 C32 H32 119.4
C33 C32 H32 119.4
C6 C9 H9A 109.5
C6 C9 H9B 109.5
C6 C9 H9C 109.5
H9A C9 H9B 109.5
H9A C9 H9C 109.5
H9B C9 H9C 109.5
C20 C19 C18 120.9(12)
C20 C19 H19 119.6
C18 C19 H19 119.6
C3 C4 H4 119.3
C5 C4 C3 121.4(15)
C5 C4 H4 119.3
C22 C27 H27 119.9
C22 C27 C26 120.1(13)
C26 C27 H27 119.9
C25 C26 C27 120.3(15)
C25 C26 H26 119.9
C27 C26 H26 119.9
C6 C5 H5 119.4
C4 C5 C6 121.2(14)
C4 C5 H5 119.4
Si1 C11 H11A 109.5
Si1 C11 H11B 109.5
Si1 C11 H11C 109.5
H11A C11 H11B 109.5
H11A C11 H11C 109.5
H11B C11 H11C 109.5
Si1 C12 H12A 109.5
Si1 C12 H12B 109.5
Si1 C12 H12C 109.5
H12A C12 H12B 109.5
H12A C12 H12C 109.5
H12B C12 H12C 109.5
Cl1 C66 Cl2 117.1(14)
Cl1 C66 H66A 108.0
Cl1 C66 H66B 108.0
Cl2 C66 H66A 108.0
Cl2 C66 H66B 108.0
H66A C66 H66B 107.3
Si1 C13 H13A 109.5
Si1 C13 H13B 109.5
Si1 C13 H13C 109.5
H13A C13 H13B 109.5
H13A C13 H13C 109.5
H13B C13 H13C 109.5

loop_
_geom_bond_atom_site_label_1
_geom_bond_atom_site_label_2
_geom_bond_distance
Ru1 P5 2.396(3)
Ru1 P4 2.429(2)
Ru1 P3 2.421(3)
Ru1 P1 2.264(3)
Ru1 P2 2.408(3)
Ru1 C1 2.027(9)
P5 C54 1.821(11)
P5 C60 1.837(12)
P5 C41 1.819(11)
P4 C40 1.861(10)
P4 C48 1.813(12)
P4 C42 1.824(10)
P3 C28 1.831(10)
P3 C34 1.849(12)
P3 C15 1.851(11)
P1 C10 1.515(14)
P2 C16 1.828(10)
P2 C22 1.828(11)
P2 C14 1.831(9)
P6 F4 1.591(8)
P6 F2 1.568(9)
P6 F6 1.563(9)
P6 F1 1.592(9)
P6 F5 1.563(10)
P6 F3 1.575(10)
Si1 C10 1.851(14)
Si1 C11 1.837(19)
Si1 C12 1.84(2)
Si1 C13 1.862(19)
Cl1 C66 1.70(2)
Cl2 C66 1.76(2)
C40 H40A 0.9900
C40 H40B 0.9900
C40 C41 1.493(15)
C1 C2 1.197(16)
C48 C49 1.407(18)
C48 C53 1.393(15)
C54 C59 1.385(14)
C54 C55 1.401(15)
C21 H21 0.9500
C21 C16 1.387(16)
C21 C20 1.407(15)
C47 H47 0.9500
C47 C46 1.390(15)
C47 C42 1.409(16)
C16 C17 1.420(17)
C60 C61 1.383(16)
C60 C65 1.392(17)
C58 H58 0.9500
C58 C59 1.375(16)
C58 C57 1.380(17)
C59 H59 0.9500
C28 C29 1.388(14)
C28 C33 1.391(16)
C55 H55 0.9500
C55 C56 1.401(14)
C41 H41A 0.9900
C41 H41B 0.9900
C34 C39 1.397(16)
C34 C35 1.392(15)
C46 H46 0.9500
C46 C45 1.39(2)
C61 H61 0.9500
C61 C62 1.382(17)
C65 H65 0.9500
C65 C64 1.416(16)
C42 C43 1.366(16)
C56 H56 0.9500
C56 C57 1.376(17)
C22 C23 1.389(16)
C22 C27 1.366(18)
C49 H49 0.9500
C49 C50 1.380(17)
C20 H20 0.9500
C20 C19 1.34(2)
C53 H53 0.9500
C53 C52 1.380(18)
C17 H17 0.9500
C17 C18 1.383(17)
C57 H57 0.9500
C3 C8 1.401(17)
C3 C2 1.419(17)
C3 C4 1.386(19)
C39 H39 0.9500
C39 C38 1.366(18)
C29 H29 0.9500
C29 C30 1.381(16)
C14 H14A 0.9900
C14 H14B 0.9900
C14 C15 1.519(15)
C15 H15A 0.9900
C15 H15B 0.9900
C24 H24 0.9500
C24 C23 1.381(18)
C24 C25 1.38(2)
C62 H62 0.9500
C62 C63 1.38(2)
C31 H31 0.9500
C31 C30 1.38(2)
C31 C32 1.374(19)
C50 H50 0.9500
C50 C51 1.395(19)
C18 H18 0.9500
C18 C19 1.41(2)
C38 H38 0.9500
C38 C37 1.386(19)
C23 H23 0.9500
C6 C7 1.372(19)
C6 C9 1.514(17)
C6 C5 1.39(2)
C36 H36 0.9500
C36 C37 1.388(19)
C36 C35 1.375(16)
C44 H44 0.9500
C44 C45 1.38(2)
C44 C43 1.387(18)
C45 H45 0.9500
C37 H37 0.9500
C8 H8 0.9500
C8 C7 1.384(16)
C52 H52 0.9500
C52 C51 1.38(2)
C43 H43 0.9500
C35 H35 0.9500
C51 H51 0.9500
C64 H64 0.9500
C64 C63 1.408(19)
C63 H63 0.9500
C30 H30 0.9500
C25 H25 0.9500
C25 C26 1.36(2)
C33 H33 0.9500
C33 C32 1.396(15)
C7 H7 0.9500
C32 H32 0.9500
C9 H9A 0.9800
C9 H9B 0.9800
C9 H9C 0.9800
C19 H19 0.9500
C4 H4 0.9500
C4 C5 1.38(2)
C27 H27 0.9500
C27 C26 1.400(18)
C26 H26 0.9500
C5 H5 0.9500
C11 H11A 0.9800
C11 H11B 0.9800
C11 H11C 0.9800
C12 H12A 0.9800
C12 H12B 0.9800
C12 H12C 0.9800
C66 H66A 0.9900
C66 H66B 0.9900
C13 H13A 0.9800
C13 H13B 0.9800
C13 H13C 0.9800
